data_7012044
loop_
_publ_author_name
'Bishop, Michael M.'
'Lindoy, Leonard F.'
'Miller, Daniel J.'
'Turner, Peter'

_publ_section_title
;
 A comparative investigation of supramolecular structures involving
 copper(ii) complexes of imidazolinylalkanimidamides
;
_journal_issue 22
_journal_name_full 'Journal of the Chemical Society, Dalton Transactions'
_journal_page_first 4128
_journal_paper_doi 10.1039/b207031f
_journal_year 2002
_chemical_formula_sum 'C40 H46 Cu N8 O4 S2'
_chemical_formula_weight 830.51
_chemical_name_systematic
; 
? 
;
_space_group_IT_number 2
_symmetry_cell_setting triclinic
_symmetry_Int_Tables_number 2
_symmetry_space_group_name_Hall '-P 1'
_symmetry_space_group_name_H-M 'P -1'
_atom_sites_solution_hydrogens geom
_atom_sites_solution_primary direct
_atom_sites_solution_secondary difmap
_audit_creation_method SHELXL-97
_cell_angle_alpha 93.233(5)
_cell_angle_beta 94.704(5)
_cell_angle_gamma 99.777(5)
_cell_formula_units_Z 2
_cell_length_a 11.592(5)
_cell_length_b 16.662(5)
_cell_length_c 10.435(5)
_cell_measurement_reflns_used 825
_cell_measurement_temperature 150(2)
_cell_measurement_theta_max 24.874
_cell_measurement_theta_min 2.487
_cell_volume 1974.4(14)
_computing_cell_refinement 'SAINT (Bruker,1995)'
_computing_data_collection 'SMART (Bruker,1995)'
_computing_data_reduction 'SAINT and XPREP (Bruker 1995)'
_computing_molecular_graphics
;
teXsan for Windows (MSC, 1997) 
xtal 3.6 (Hall,du Boulay, D.J. & Olthof-Hazekamp, R. 1999)
ORTEPII  (Johnson,C.K., 1976) 
WinGX (Farrugia, 1999)
;
_computing_structure_refinement 'SHELXL-97 (Sheldrick, 1997)'
_computing_structure_solution 'SIR97 (Altomare, et. al. 1997)'
_diffrn_ambient_temperature 150(2)
_diffrn_crystal_treatment
;
attached with Exxon Paratone N, to a short length 
of fibre supported on a thin piece of copper wire 
inserted in a copper mounting pin.  The crystal was 
quenched in a cold nitrogen gas stream from an 
Oxford Cryosystems Cryostream. 
;
_diffrn_measured_fraction_theta_full 0.931
_diffrn_measured_fraction_theta_max 0.931
_diffrn_measurement_device_type 'Bruker SMART 1000 CCD'
_diffrn_measurement_method \w
_diffrn_radiation_monochromator graphite
_diffrn_radiation_source 'sealed tube'
_diffrn_radiation_type MoK\a
_diffrn_radiation_wavelength 0.71069
_diffrn_reflns_av_R_equivalents 0.0446
_diffrn_reflns_av_sigmaI/netI 0.0823
_diffrn_reflns_limit_h_max 14
_diffrn_reflns_limit_h_min -14
_diffrn_reflns_limit_k_max 21
_diffrn_reflns_limit_k_min -21
_diffrn_reflns_limit_l_max 13
_diffrn_reflns_limit_l_min -13
_diffrn_reflns_number 19578
_diffrn_reflns_theta_full 28.29
_diffrn_reflns_theta_max 28.29
_diffrn_reflns_theta_min 1.79
_diffrn_standards_decay_% 0.014
_diffrn_standards_number 93
_exptl_absorpt_coefficient_mu 0.711
_exptl_absorpt_correction_T_max 0.965
_exptl_absorpt_correction_T_min 0.829
_exptl_absorpt_correction_type gaussian
_exptl_absorpt_process_details
;
Gaussian (Coppens et al., 1965) 
XPREP  (Bruker, 1995)
;
_exptl_crystal_colour red
_exptl_crystal_density_diffrn 1.397
_exptl_crystal_density_method 'not measured'
_exptl_crystal_description columnar
_exptl_crystal_F_000 870
_exptl_crystal_size_max 0.290
_exptl_crystal_size_mid 0.058
_exptl_crystal_size_min 0.058
_refine_diff_density_max 0.943
_refine_diff_density_min -0.613
_refine_diff_density_rms 0.067
_refine_ls_extinction_method none
_refine_ls_goodness_of_fit_ref 1.192
_refine_ls_hydrogen_treatment mixed
_refine_ls_matrix_type full
_refine_ls_number_parameters 539
_refine_ls_number_reflns 9136
_refine_ls_number_restraints 0
_refine_ls_restrained_S_all 1.192
_refine_ls_R_factor_all 0.0855
_refine_ls_R_factor_gt 0.0467
_refine_ls_shift/su_max 0.002
_refine_ls_shift/su_mean 0.000
_refine_ls_structure_factor_coef Fsqd
_refine_ls_weighting_details 'calc w=1/[\s^2^(Fo^2^)] where P=(Fo^2^+2Fc^2^)/3'
_refine_ls_weighting_scheme calc
_refine_ls_wR_factor_gt 0.0558
_refine_ls_wR_factor_ref 0.0600
_reflns_number_gt 5806
_reflns_number_total 9136
_reflns_threshold_expression >2sigma(I)
_cod_data_source_file b207031f.txt
_cod_data_source_block lfl46
_cod_depositor_comments
;
The following automatic conversions were performed:
'_exptl_absorpt_correction_type' value 'Gaussian' changed to 'gaussian'
according to '/home/saulius/struct/CIF-dictionaries/cif_core.dic'
dictionary named 'cif_core.dic' version 2.4.1 from 2010-06-29.

Automatic conversion script
Id: cif_fix_enum 1527 2010-12-29 10:47:43Z saulius 
;
_cod_original_sg_symbol_H-M 'P -1       '
_cod_database_code 7012044

loop_
_symmetry_equiv_pos_as_xyz
'x, y, z'
'-x, -y, -z'

loop_
_atom_site_label
_atom_site_type_symbol
_atom_site_fract_x
_atom_site_fract_y
_atom_site_fract_z
_atom_site_U_iso_or_equiv
_atom_site_adp_type
_atom_site_occupancy
_atom_site_symmetry_multiplicity
_atom_site_calc_flag
_atom_site_refinement_flags
_atom_site_disorder_assembly
_atom_site_disorder_group
Cu1 Cu 0.99668(3) 0.257072(19) 0.24745(3) 0.02210(9) Uani 1 1 d . . .
O1 O 1.18340(14) 0.23328(10) 0.51624(15) 0.0258(4) Uani 1 1 d . . .
O2 O 0.83666(15) 0.29865(10) -0.03032(15) 0.0286(4) Uani 1 1 d . . .
N1 N 1.12302(17) 0.19166(11) 0.30102(18) 0.0214(5) Uani 1 1 d . . .
N2 N 1.23021(17) 0.08798(12) 0.27367(19) 0.0269(5) Uani 1 1 d . . .
H2N H 1.2570 0.0474 0.2353 0.032 Uiso 0.25 1 calc PR . .
N3 N 1.11684(19) 0.11358(14) 0.0957(2) 0.0284(6) Uani 1 1 d . . .
H3N H 1.145(3) 0.0723(17) 0.061(3) 0.024(10) Uiso 0.75 1 d P . .
N4 N 0.9984(2) 0.21110(14) 0.0740(2) 0.0266(6) Uani 1 1 d . . .
H4N H 0.961(2) 0.2329(14) 0.022(2) 0.021(8) Uiso 1 1 d . . .
N5 N 0.86829(17) 0.32035(11) 0.19309(18) 0.0198(5) Uani 1 1 d . . .
N6 N 0.71993(18) 0.38921(13) 0.2242(2) 0.0232(5) Uani 1 1 d . . .
H6N H 0.6788(17) 0.4197(12) 0.2670(18) 0.010(6) Uiso 1 1 d . . .
N7 N 0.84146(17) 0.38201(12) 0.40565(18) 0.0236(5) Uani 1 1 d . . .
N8 N 0.9929(2) 0.30307(13) 0.4197(2) 0.0260(6) Uani 1 1 d . . .
H8N H 1.0422(19) 0.2894(13) 0.471(2) 0.023(8) Uiso 1 1 d . . .
C1 C 1.1854(2) 0.18994(15) 0.4172(2) 0.0219(6) Uani 1 1 d . . .
C2 C 1.2606(2) 0.12173(15) 0.4071(2) 0.0242(6) Uani 1 1 d . . .
C3 C 1.1559(2) 0.13006(15) 0.2235(3) 0.0278(7) Uani 1 1 d . . .
C4 C 1.0463(2) 0.15391(16) 0.0242(2) 0.0241(6) Uani 1 1 d . . .
C5 C 1.0274(2) 0.12610(16) -0.1160(2) 0.0359(7) Uani 1 1 d . . .
H5A H 0.9500 0.0898 -0.1330 0.043 Uiso 1 1 calc R . .
H5B H 1.0884 0.0937 -0.1368 0.043 Uiso 1 1 calc R . .
C6 C 1.0314(3) 0.19520(17) -0.2043(2) 0.0519(9) Uani 1 1 d . . .
H6A H 0.9651 0.2235 -0.1921 0.078 Uiso 1 1 calc R . .
H6B H 1.0262 0.1732 -0.2941 0.078 Uiso 1 1 calc R . .
H6C H 1.1054 0.2337 -0.1839 0.078 Uiso 1 1 calc R . .
C7 C 1.2225(2) 0.05839(15) 0.5032(3) 0.0251(6) Uani 1 1 d . . .
C8 C 1.1450(2) -0.01370(16) 0.4658(3) 0.0314(7) Uani 1 1 d . . .
H18 H 1.1155 -0.0254 0.3779 0.038 Uiso 1 1 calc R . .
C9 C 1.1100(2) -0.06900(16) 0.5565(3) 0.0367(7) Uani 1 1 d . . .
H17 H 1.0579 -0.1186 0.5297 0.044 Uiso 1 1 calc R . .
C10 C 1.1500(2) -0.05227(16) 0.6836(3) 0.0375(7) Uani 1 1 d . . .
H16 H 1.1252 -0.0898 0.7453 0.045 Uiso 1 1 calc R . .
C11 C 1.2265(2) 0.01932(16) 0.7219(3) 0.0373(7) Uani 1 1 d . . .
H15 H 1.2550 0.0311 0.8101 0.045 Uiso 1 1 calc R . .
C12 C 1.2619(2) 0.07424(16) 0.6315(3) 0.0325(7) Uani 1 1 d . . .
H14 H 1.3143 0.1236 0.6589 0.039 Uiso 1 1 calc R . .
C13 C 1.3930(2) 0.15362(15) 0.4284(2) 0.0238(6) Uani 1 1 d . . .
C14 C 1.4687(2) 0.09740(16) 0.4212(3) 0.0361(7) Uani 1 1 d . . .
H12 H 1.4369 0.0409 0.4061 0.043 Uiso 1 1 calc R . .
C15 C 1.5887(2) 0.12196(17) 0.4356(3) 0.0417(8) Uani 1 1 d . . .
H11 H 1.6388 0.0826 0.4297 0.050 Uiso 1 1 calc R . .
C16 C 1.6366(2) 0.20380(17) 0.4586(2) 0.0357(7) Uani 1 1 d . . .
H10 H 1.7195 0.2208 0.4689 0.043 Uiso 1 1 calc R . .
C17 C 1.5635(2) 0.26021(17) 0.4664(2) 0.0350(7) Uani 1 1 d . . .
H9 H 1.5957 0.3166 0.4821 0.042 Uiso 1 1 calc R . .
C18 C 1.4420(2) 0.23467(16) 0.4512(2) 0.0300(7) Uani 1 1 d . . .
H8 H 1.3920 0.2742 0.4568 0.036 Uiso 1 1 calc R . .
C19 C 0.8121(2) 0.32575(14) 0.0744(2) 0.0218(6) Uani 1 1 d . . .
C20 C 0.7096(2) 0.37315(14) 0.0856(2) 0.0210(6) Uani 1 1 d . . .
C21 C 0.8134(2) 0.36295(14) 0.2811(2) 0.0216(6) Uani 1 1 d . . .
C22 C 0.9321(2) 0.35362(15) 0.4679(2) 0.0240(6) Uani 1 1 d . . .
C23 C 0.9593(2) 0.38765(18) 0.6069(2) 0.0403(8) Uani 1 1 d . . .
H23A H 1.0170 0.3580 0.6498 0.048 Uiso 1 1 calc R . .
H23B H 0.9969 0.4457 0.6080 0.048 Uiso 1 1 calc R . .
C24 C 0.8560(3) 0.3823(2) 0.6832(3) 0.0650(11) Uani 1 1 d . . .
H24A H 0.7963 0.4090 0.6396 0.098 Uiso 1 1 calc R . .
H24B H 0.8805 0.4096 0.7692 0.098 Uiso 1 1 calc R . .
H24C H 0.8231 0.3248 0.6913 0.098 Uiso 1 1 calc R . .
C25 C 0.5944(2) 0.31844(14) 0.0330(2) 0.0241(6) Uani 1 1 d . . .
C26 C 0.5134(2) 0.28524(15) 0.1137(3) 0.0288(7) Uani 1 1 d . . .
H36 H 0.5284 0.2976 0.2042 0.035 Uiso 1 1 calc R . .
C27 C 0.4104(2) 0.23399(16) 0.0641(3) 0.0369(7) Uani 1 1 d . . .
H35 H 0.3548 0.2121 0.1206 0.044 Uiso 1 1 calc R . .
C28 C 0.3882(2) 0.21475(16) -0.0671(3) 0.0406(8) Uani 1 1 d . . .
H34 H 0.3176 0.1798 -0.1010 0.049 Uiso 1 1 calc R . .
C29 C 0.4693(2) 0.24670(16) -0.1487(3) 0.0379(7) Uani 1 1 d . . .
H33 H 0.4540 0.2342 -0.2390 0.046 Uiso 1 1 calc R . .
C30 C 0.5733(2) 0.29707(15) -0.0991(2) 0.0314(7) Uani 1 1 d . . .
H32 H 0.6302 0.3170 -0.1554 0.038 Uiso 1 1 calc R . .
C31 C 0.7343(2) 0.45442(15) 0.0210(2) 0.0220(6) Uani 1 1 d . . .
C32 C 0.6474(2) 0.48508(15) -0.0504(2) 0.0273(6) Uani 1 1 d . . .
H30 H 0.5703 0.4539 -0.0651 0.033 Uiso 1 1 calc R . .
C33 C 0.6717(2) 0.56066(16) -0.1006(2) 0.0324(7) Uani 1 1 d . . .
H29 H 0.6116 0.5806 -0.1504 0.039 Uiso 1 1 calc R . .
C34 C 0.7826(2) 0.60712(16) -0.0787(3) 0.0350(7) Uani 1 1 d . . .
H28 H 0.7989 0.6592 -0.1126 0.042 Uiso 1 1 calc R . .
C35 C 0.8702(2) 0.57785(15) -0.0074(2) 0.0322(7) Uani 1 1 d . . .
H27 H 0.9469 0.6096 0.0081 0.039 Uiso 1 1 calc R . .
C36 C 0.8455(2) 0.50194(15) 0.0414(2) 0.0281(7) Uani 1 1 d . . .
H26 H 0.9062 0.4819 0.0899 0.034 Uiso 1 1 calc R . .
S1 S 0.60022(6) 0.56282(4) 0.38736(7) 0.03360(19) Uani 1 1 d . . .
O3 O 0.56004(14) 0.47499(10) 0.33492(16) 0.0347(5) Uani 1 1 d . . .
C37 C 0.7012(2) 0.60846(15) 0.2813(2) 0.0412(8) Uani 1 1 d . . .
H37A H 0.6600 0.6093 0.1956 0.062 Uiso 1 1 calc R . .
H37B H 0.7646 0.5767 0.2751 0.062 Uiso 1 1 calc R . .
H37C H 0.7344 0.6645 0.3148 0.062 Uiso 1 1 calc R . .
C38 C 0.7037(2) 0.55941(15) 0.5222(2) 0.0378(7) Uani 1 1 d . . .
H38A H 0.7605 0.5252 0.4980 0.057 Uiso 1 1 calc R . .
H38B H 0.6623 0.5363 0.5936 0.057 Uiso 1 1 calc R . .
H38C H 0.7452 0.6148 0.5493 0.057 Uiso 1 1 calc R . .
S2 S 1.32743(10) -0.03380(7) 0.05954(11) 0.0316(3) Uani 0.75 1 d P A 1
S3A S 1.4149(5) -0.0659(3) 0.1186(5) 0.0487(15) Uiso 0.15 1 d P B 2
S3B S 1.2943(9) -0.0706(6) 0.0731(10) 0.042(3) Uiso 0.10 1 d P C 3
O4 O 1.20627(19) -0.02364(13) 0.0084(2) 0.0295(6) Uani 0.75 1 d P A 1
O5 O 1.3728(8) 0.0138(5) 0.1178(8) 0.057(3) Uiso 0.25 1 d P B 2
C39 C 1.3619(7) -0.1064(6) -0.0528(10) 0.059(3) Uani 0.75 1 d P A 1
H39A H 1.3623 -0.0846 -0.1381 0.089 Uiso 0.75 1 calc PR A 1
H39B H 1.3030 -0.1564 -0.0565 0.089 Uiso 0.75 1 calc PR A 1
H39C H 1.4397 -0.1188 -0.0267 0.089 Uiso 0.75 1 calc PR A 1
C40 C 1.3086(4) -0.0995(3) 0.1886(4) 0.0402(12) Uani 0.75 1 d P A 1
H40A H 1.2610 -0.1521 0.1558 0.060 Uiso 0.75 1 calc PR A 1
H40B H 1.2688 -0.0743 0.2554 0.060 Uiso 0.75 1 calc PR A 1
H40C H 1.3857 -0.1081 0.2254 0.060 Uiso 0.75 1 calc PR A 1
C41 C 1.380(2) -0.1107(15) -0.046(2) 0.017(4) Uiso 0.25 1 d P B 2
H41A H 1.4243 -0.0757 -0.1044 0.026 Uiso 0.25 1 calc PR B 2
H41B H 1.2959 -0.1155 -0.0703 0.026 Uiso 0.25 1 calc PR B 2
H41C H 1.4023 -0.1650 -0.0519 0.026 Uiso 0.25 1 calc PR B 2
C42 C 1.3321(16) -0.1249(11) 0.2117(18) 0.065(7) Uiso 0.25 1 d P B 2
H42A H 1.2526 -0.1414 0.1683 0.098 Uiso 0.25 1 calc PR B 2
H42B H 1.3283 -0.0945 0.2940 0.098 Uiso 0.25 1 calc PR B 2
H42C H 1.3666 -0.1736 0.2275 0.098 Uiso 0.25 1 calc PR B 2

loop_
_atom_site_aniso_label
_atom_site_aniso_U_11
_atom_site_aniso_U_22
_atom_site_aniso_U_33
_atom_site_aniso_U_23
_atom_site_aniso_U_13
_atom_site_aniso_U_12
Cu1 0.02072(18) 0.02258(19) 0.02334(18) -0.00012(14) 0.00232(14) 0.00524(14)
O1 0.0252(10) 0.0248(11) 0.0284(11) -0.0032(8) -0.0004(9) 0.0101(8)
O2 0.0322(11) 0.0341(12) 0.0208(10) 0.0002(8) 0.0020(9) 0.0104(9)
N1 0.0177(12) 0.0217(13) 0.0251(13) -0.0018(10) 0.0014(10) 0.0053(10)
N2 0.0220(13) 0.0263(14) 0.0326(13) -0.0054(11) -0.0009(11) 0.0087(10)
N3 0.0256(14) 0.0314(15) 0.0299(14) -0.0106(11) -0.0003(12) 0.0154(11)
N4 0.0322(15) 0.0277(15) 0.0226(14) 0.0021(11) 0.0012(12) 0.0135(12)
N5 0.0203(12) 0.0206(12) 0.0195(12) -0.0013(9) 0.0021(10) 0.0069(10)
N6 0.0199(13) 0.0290(14) 0.0232(13) 0.0000(10) 0.0035(11) 0.0110(11)
N7 0.0214(13) 0.0311(14) 0.0196(12) -0.0013(10) -0.0019(10) 0.0110(10)
N8 0.0253(14) 0.0311(14) 0.0240(14) 0.0010(11) -0.0017(12) 0.0142(11)
C1 0.0146(14) 0.0205(15) 0.0301(16) 0.0013(12) 0.0028(13) 0.0015(11)
C2 0.0201(15) 0.0228(15) 0.0291(16) -0.0050(12) -0.0004(13) 0.0058(12)
C3 0.0188(15) 0.0257(17) 0.0377(18) -0.0055(13) 0.0076(14) 0.0007(12)
C4 0.0203(15) 0.0263(16) 0.0256(15) -0.0015(12) 0.0065(13) 0.0024(12)
C5 0.0301(17) 0.049(2) 0.0290(17) -0.0100(15) 0.0015(15) 0.0127(15)
C6 0.072(2) 0.058(2) 0.0234(17) 0.0013(15) 0.0120(17) 0.0034(18)
C7 0.0189(15) 0.0210(15) 0.0381(17) 0.0011(13) 0.0021(13) 0.0116(12)
C8 0.0183(15) 0.0304(17) 0.0449(19) -0.0028(14) -0.0017(14) 0.0068(13)
C9 0.0199(16) 0.0290(18) 0.059(2) -0.0001(15) 0.0025(16) 0.0001(13)
C10 0.0287(18) 0.0310(18) 0.058(2) 0.0132(16) 0.0136(17) 0.0126(14)
C11 0.0394(19) 0.0336(18) 0.0415(18) 0.0024(15) 0.0048(16) 0.0133(15)
C12 0.0304(17) 0.0239(16) 0.0427(18) -0.0002(14) 0.0001(15) 0.0061(13)
C13 0.0197(15) 0.0260(16) 0.0269(15) 0.0015(12) 0.0027(13) 0.0079(12)
C14 0.0247(17) 0.0267(17) 0.057(2) 0.0018(14) 0.0021(15) 0.0065(13)
C15 0.0238(17) 0.038(2) 0.067(2) 0.0061(16) 0.0035(16) 0.0150(14)
C16 0.0201(16) 0.043(2) 0.0436(18) 0.0065(15) 0.0009(14) 0.0046(14)
C17 0.0289(17) 0.0313(18) 0.0416(18) 0.0015(14) 0.0023(15) -0.0029(14)
C18 0.0231(16) 0.0280(17) 0.0403(18) -0.0003(13) 0.0033(14) 0.0093(13)
C19 0.0184(15) 0.0214(15) 0.0238(15) 0.0026(12) 0.0014(13) -0.0012(12)
C20 0.0196(15) 0.0241(15) 0.0194(14) 0.0010(12) 0.0007(12) 0.0048(12)
C21 0.0195(15) 0.0205(15) 0.0246(15) 0.0034(12) 0.0032(13) 0.0011(12)
C22 0.0241(16) 0.0260(16) 0.0227(15) 0.0015(12) 0.0040(13) 0.0052(13)
C23 0.0370(19) 0.065(2) 0.0235(16) -0.0038(15) -0.0030(15) 0.0259(16)
C24 0.057(2) 0.122(3) 0.0269(18) 0.0058(19) 0.0070(18) 0.047(2)
C25 0.0202(15) 0.0217(15) 0.0309(16) 0.0058(12) 0.0004(13) 0.0045(12)
C26 0.0266(16) 0.0277(16) 0.0338(16) 0.0022(13) 0.0035(14) 0.0088(13)
C27 0.0243(17) 0.0343(18) 0.053(2) 0.0061(15) 0.0124(16) 0.0030(14)
C28 0.0238(17) 0.0367(19) 0.056(2) -0.0001(16) -0.0079(16) -0.0015(14)
C29 0.0355(18) 0.0374(19) 0.0364(18) 0.0001(14) -0.0083(16) 0.0002(15)
C30 0.0279(17) 0.0336(17) 0.0309(17) 0.0070(13) 0.0002(14) 0.0002(13)
C31 0.0214(15) 0.0245(16) 0.0204(14) 0.0012(11) 0.0008(12) 0.0054(12)
C32 0.0204(15) 0.0306(17) 0.0298(16) -0.0007(13) -0.0004(13) 0.0037(13)
C33 0.0287(17) 0.0316(18) 0.0374(17) 0.0070(14) -0.0047(14) 0.0091(14)
C34 0.0380(19) 0.0243(17) 0.0447(19) 0.0087(14) 0.0094(16) 0.0067(14)
C35 0.0225(16) 0.0289(17) 0.0449(18) 0.0055(14) 0.0063(14) 0.0015(13)
C36 0.0188(15) 0.0343(18) 0.0313(16) 0.0023(13) -0.0015(13) 0.0066(13)
S1 0.0275(4) 0.0334(5) 0.0399(5) -0.0057(3) 0.0020(4) 0.0089(3)
O3 0.0234(11) 0.0317(12) 0.0466(12) -0.0114(9) 0.0043(9) 0.0024(9)
C37 0.049(2) 0.0373(19) 0.0342(17) -0.0016(14) 0.0043(16) -0.0005(15)
C38 0.0384(18) 0.0378(18) 0.0342(17) -0.0012(14) -0.0008(15) 0.0012(14)
S2 0.0286(6) 0.0248(7) 0.0423(7) 0.0020(6) 0.0053(5) 0.0067(5)
O4 0.0334(15) 0.0282(15) 0.0305(14) -0.0010(11) 0.0038(12) 0.0162(12)
C39 0.054(5) 0.067(4) 0.071(4) 0.007(3) 0.010(3) 0.045(3)
C40 0.042(3) 0.046(3) 0.037(3) 0.002(2) 0.005(2) 0.021(3)

loop_
_atom_type_symbol
_atom_type_description
_atom_type_scat_dispersion_real
_atom_type_scat_dispersion_imag
_atom_type_scat_source
C C 0.0033 0.0016 'International Tables Vol C Tables 4.2.6.8 and 6.1.1.4'
H H 0.0000 0.0000 'International Tables Vol C Tables 4.2.6.8 and 6.1.1.4'
N N 0.0061 0.0033 'International Tables Vol C Tables 4.2.6.8 and 6.1.1.4'
O O 0.0106 0.0060 'International Tables Vol C Tables 4.2.6.8 and 6.1.1.4'
S S 0.1246 0.1234 'International Tables Vol C Tables 4.2.6.8 and 6.1.1.4'
Cu Cu 0.3201 1.2651 'International Tables Vol C Tables 4.2.6.8 and 6.1.1.4'

loop_
_geom_angle_atom_site_label_1
_geom_angle_atom_site_label_2
_geom_angle_atom_site_label_3
_geom_angle
_geom_angle_site_symmetry_1
_geom_angle_site_symmetry_3
_geom_angle_publ_flag
N8 Cu1 N4 179.27(10) . . ?
N8 Cu1 N5 87.21(9) . . ?
N4 Cu1 N5 92.12(9) . . ?
N8 Cu1 N1 93.23(9) . . ?
N4 Cu1 N1 87.43(9) . . ?
N5 Cu1 N1 178.89(9) . . ?
C1 N1 C3 104.3(2) . . ?
C1 N1 Cu1 130.70(16) . . ?
C3 N1 Cu1 124.74(17) . . ?
C3 N2 C2 106.0(2) . . ?
C3 N2 H2N 127.0 . . ?
C2 N2 H2N 127.0 . . ?
C4 N3 C3 127.1(2) . . ?
C4 N3 H3N 121.0(19) . . ?
C3 N3 H3N 111.8(19) . . ?
C4 N4 Cu1 133.9(2) . . ?
C4 N4 H4N 113.8(17) . . ?
Cu1 N4 H4N 112.4(16) . . ?
C19 N5 C21 106.6(2) . . ?
C19 N5 Cu1 130.55(16) . . ?
C21 N5 Cu1 122.67(16) . . ?
C21 N6 C20 111.9(2) . . ?
C21 N6 H6N 121.9(13) . . ?
C20 N6 H6N 125.4(13) . . ?
C21 N7 C22 120.1(2) . . ?
C22 N8 Cu1 132.46(19) . . ?
C22 N8 H8N 114.7(16) . . ?
Cu1 N8 H8N 112.8(16) . . ?
O1 C1 N1 127.4(2) . . ?
O1 C1 C2 123.9(2) . . ?
N1 C1 C2 108.7(2) . . ?
N2 C2 C13 109.3(2) . . ?
N2 C2 C7 111.6(2) . . ?
C13 C2 C7 110.9(2) . . ?
N2 C2 C1 102.68(19) . . ?
C13 C2 C1 113.4(2) . . ?
C7 C2 C1 108.7(2) . . ?
N2 C3 N3 118.2(2) . . ?
N2 C3 N1 118.4(2) . . ?
N3 C3 N1 123.3(2) . . ?
N4 C4 N3 122.1(2) . . ?
N4 C4 C5 123.1(2) . . ?
N3 C4 C5 114.7(2) . . ?
C4 C5 C6 113.7(2) . . ?
C4 C5 H5A 108.8 . . ?
C6 C5 H5A 108.8 . . ?
C4 C5 H5B 108.8 . . ?
C6 C5 H5B 108.8 . . ?
H5A C5 H5B 107.7 . . ?
C5 C6 H6A 109.5 . . ?
C5 C6 H6B 109.5 . . ?
H6A C6 H6B 109.5 . . ?
C5 C6 H6C 109.5 . . ?
H6A C6 H6C 109.5 . . ?
H6B C6 H6C 109.5 . . ?
C12 C7 C8 118.4(3) . . ?
C12 C7 C2 119.6(2) . . ?
C8 C7 C2 122.0(2) . . ?
C7 C8 C9 120.4(3) . . ?
C7 C8 H18 119.8 . . ?
C9 C8 H18 119.8 . . ?
C10 C9 C8 120.4(3) . . ?
C10 C9 H17 119.8 . . ?
C8 C9 H17 119.8 . . ?
C9 C10 C11 119.6(3) . . ?
C9 C10 H16 120.2 . . ?
C11 C10 H16 120.2 . . ?
C10 C11 C12 120.0(3) . . ?
C10 C11 H15 120.0 . . ?
C12 C11 H15 120.0 . . ?
C7 C12 C11 121.2(3) . . ?
C7 C12 H14 119.4 . . ?
C11 C12 H14 119.4 . . ?
C18 C13 C14 117.8(2) . . ?
C18 C13 C2 124.0(2) . . ?
C14 C13 C2 118.2(2) . . ?
C15 C14 C13 121.3(3) . . ?
C15 C14 H12 119.3 . . ?
C13 C14 H12 119.3 . . ?
C14 C15 C16 120.2(3) . . ?
C14 C15 H11 119.9 . . ?
C16 C15 H11 119.9 . . ?
C17 C16 C15 119.5(3) . . ?
C17 C16 H10 120.3 . . ?
C15 C16 H10 120.3 . . ?
C16 C17 C18 119.9(3) . . ?
C16 C17 H9 120.0 . . ?
C18 C17 H9 120.0 . . ?
C13 C18 C17 121.4(2) . . ?
C13 C18 H8 119.3 . . ?
C17 C18 H8 119.3 . . ?
O2 C19 N5 127.2(2) . . ?
O2 C19 C20 122.1(2) . . ?
N5 C19 C20 110.7(2) . . ?
N6 C20 C25 113.3(2) . . ?
N6 C20 C31 109.6(2) . . ?
C25 C20 C31 113.8(2) . . ?
N6 C20 C19 99.02(19) . . ?
C25 C20 C19 109.5(2) . . ?
C31 C20 C19 110.6(2) . . ?
N7 C21 N6 118.3(2) . . ?
N7 C21 N5 130.1(2) . . ?
N6 C21 N5 111.6(2) . . ?
N8 C22 N7 126.5(2) . . ?
N8 C22 C23 120.5(2) . . ?
N7 C22 C23 113.0(2) . . ?
C24 C23 C22 115.0(2) . . ?
C24 C23 H23A 108.5 . . ?
C22 C23 H23A 108.5 . . ?
C24 C23 H23B 108.5 . . ?
C22 C23 H23B 108.5 . . ?
H23A C23 H23B 107.5 . . ?
C23 C24 H24A 109.5 . . ?
C23 C24 H24B 109.5 . . ?
H24A C24 H24B 109.5 . . ?
C23 C24 H24C 109.5 . . ?
H24A C24 H24C 109.5 . . ?
H24B C24 H24C 109.5 . . ?
C26 C25 C30 118.9(2) . . ?
C26 C25 C20 121.5(2) . . ?
C30 C25 C20 119.4(2) . . ?
C25 C26 C27 120.6(3) . . ?
C25 C26 H36 119.7 . . ?
C27 C26 H36 119.7 . . ?
C28 C27 C26 120.3(3) . . ?
C28 C27 H35 119.9 . . ?
C26 C27 H35 119.9 . . ?
C29 C28 C27 119.6(3) . . ?
C29 C28 H34 120.2 . . ?
C27 C28 H34 120.2 . . ?
C28 C29 C30 120.3(3) . . ?
C28 C29 H33 119.9 . . ?
C30 C29 H33 119.9 . . ?
C29 C30 C25 120.2(3) . . ?
C29 C30 H32 119.9 . . ?
C25 C30 H32 119.9 . . ?
C36 C31 C32 118.1(2) . . ?
C36 C31 C20 119.2(2) . . ?
C32 C31 C20 122.6(2) . . ?
C33 C32 C31 120.8(2) . . ?
C33 C32 H30 119.6 . . ?
C31 C32 H30 119.6 . . ?
C34 C33 C32 120.3(2) . . ?
C34 C33 H29 119.9 . . ?
C32 C33 H29 119.9 . . ?
C33 C34 C35 119.9(3) . . ?
C33 C34 H28 120.1 . . ?
C35 C34 H28 120.1 . . ?
C34 C35 C36 119.5(2) . . ?
C34 C35 H27 120.2 . . ?
C36 C35 H27 120.2 . . ?
C35 C36 C31 121.5(2) . . ?
C35 C36 H26 119.2 . . ?
C31 C36 H26 119.2 . . ?
O3 S1 C37 106.32(11) . . ?
O3 S1 C38 105.68(11) . . ?
C37 S1 C38 97.79(13) . . ?
S1 C37 H37A 109.5 . . ?
S1 C37 H37B 109.5 . . ?
H37A C37 H37B 109.5 . . ?
S1 C37 H37C 109.5 . . ?
H37A C37 H37C 109.5 . . ?
H37B C37 H37C 109.5 . . ?
S1 C38 H38A 109.5 . . ?
S1 C38 H38B 109.5 . . ?
H38A C38 H38B 109.5 . . ?
S1 C38 H38C 109.5 . . ?
H38A C38 H38C 109.5 . . ?
H38B C38 H38C 109.5 . . ?
O4 S2 C39 102.8(3) . . ?
O4 S2 C40 106.29(19) . . ?
C39 S2 C40 96.6(4) . . ?
O5 S3A C42 107.5(8) . . ?
O5 S3A C41 104.8(9) . . ?
C42 S3A C41 107.2(10) . . ?
S3A C41 H41A 109.5 . . ?
S3A C41 H41B 109.5 . . ?
H41A C41 H41B 109.5 . . ?
S3A C41 H41C 109.5 . . ?
H41A C41 H41C 109.5 . . ?
H41B C41 H41C 109.5 . . ?
S3A C42 H42A 109.5 . . ?
S3A C42 H42B 109.5 . . ?
H42A C42 H42B 109.5 . . ?
S3A C42 H42C 109.5 . . ?
H42A C42 H42C 109.5 . . ?
H42B C42 H42C 109.5 . . ?

loop_
_geom_bond_atom_site_label_1
_geom_bond_atom_site_label_2
_geom_bond_distance
_geom_bond_site_symmetry_2
_geom_bond_publ_flag
Cu1 N8 1.921(2) . ?
Cu1 N4 1.928(2) . ?
Cu1 N5 2.0275(19) . ?
Cu1 N1 2.0303(19) . ?
O1 C1 1.231(3) . ?
O2 C19 1.232(3) . ?
N1 C1 1.364(3) . ?
N1 C3 1.393(3) . ?
N2 C3 1.296(3) . ?
N2 C2 1.464(3) . ?
N2 H2N 0.8800 . ?
N3 C4 1.349(3) . ?
N3 C3 1.370(3) . ?
N3 H3N 0.88(3) . ?
N4 C4 1.287(3) . ?
N4 H4N 0.81(2) . ?
N5 C19 1.367(3) . ?
N5 C21 1.388(3) . ?
N6 C21 1.342(3) . ?
N6 C20 1.447(3) . ?
N6 H6N 0.881(18) . ?
N7 C21 1.321(3) . ?
N7 C22 1.357(3) . ?
N8 C22 1.293(3) . ?
N8 H8N 0.82(2) . ?
C1 C2 1.549(3) . ?
C2 C13 1.530(3) . ?
C2 C7 1.532(3) . ?
C4 C5 1.497(3) . ?
C5 C6 1.511(3) . ?
C5 H5A 0.9900 . ?
C5 H5B 0.9900 . ?
C6 H6A 0.9800 . ?
C6 H6B 0.9800 . ?
C6 H6C 0.9800 . ?
C7 C12 1.375(3) . ?
C7 C8 1.387(3) . ?
C8 C9 1.394(3) . ?
C8 H18 0.9500 . ?
C9 C10 1.366(3) . ?
C9 H17 0.9500 . ?
C10 C11 1.378(3) . ?
C10 H16 0.9500 . ?
C11 C12 1.388(3) . ?
C11 H15 0.9500 . ?
C12 H14 0.9500 . ?
C13 C18 1.373(3) . ?
C13 C14 1.391(3) . ?
C14 C15 1.375(3) . ?
C14 H12 0.9500 . ?
C15 C16 1.382(3) . ?
C15 H11 0.9500 . ?
C16 C17 1.371(3) . ?
C16 H10 0.9500 . ?
C17 C18 1.394(3) . ?
C17 H9 0.9500 . ?
C18 H8 0.9500 . ?
C19 C20 1.543(3) . ?
C20 C25 1.525(3) . ?
C20 C31 1.540(3) . ?
C22 C23 1.516(3) . ?
C23 C24 1.484(3) . ?
C23 H23A 0.9900 . ?
C23 H23B 0.9900 . ?
C24 H24A 0.9800 . ?
C24 H24B 0.9800 . ?
C24 H24C 0.9800 . ?
C25 C26 1.379(3) . ?
C25 C30 1.395(3) . ?
C26 C27 1.388(3) . ?
C26 H36 0.9500 . ?
C27 C28 1.381(3) . ?
C27 H35 0.9500 . ?
C28 C29 1.380(3) . ?
C28 H34 0.9500 . ?
C29 C30 1.389(3) . ?
C29 H33 0.9500 . ?
C30 H32 0.9500 . ?
C31 C36 1.387(3) . ?
C31 C32 1.388(3) . ?
C32 C33 1.385(3) . ?
C32 H30 0.9500 . ?
C33 C34 1.378(3) . ?
C33 H29 0.9500 . ?
C34 C35 1.381(3) . ?
C34 H28 0.9500 . ?
C35 C36 1.384(3) . ?
C35 H27 0.9500 . ?
C36 H26 0.9500 . ?
S1 O3 1.5147(17) . ?
S1 C37 1.783(3) . ?
S1 C38 1.783(2) . ?
C37 H37A 0.9800 . ?
C37 H37B 0.9800 . ?
C37 H37C 0.9800 . ?
C38 H38A 0.9800 . ?
C38 H38B 0.9800 . ?
C38 H38C 0.9800 . ?
S2 O4 1.501(2) . ?
S2 C39 1.755(10) . ?
S2 C40 1.787(5) . ?
S3A O5 1.491(9) . ?
S3A C42 1.665(19) . ?
S3A C41 1.82(2) . ?
C39 H39A 0.9800 . ?
C39 H39B 0.9800 . ?
C39 H39C 0.9800 . ?
C40 H40A 0.9800 . ?
C40 H40B 0.9800 . ?
C40 H40C 0.9800 . ?
C41 H41A 0.9800 . ?
C41 H41B 0.9800 . ?
C41 H41C 0.9800 . ?
C42 H42A 0.9800 . ?
C42 H42B 0.9800 . ?
C42 H42C 0.9800 . ?

loop_
_geom_hbond_atom_site_label_D
_geom_hbond_atom_site_label_H
_geom_hbond_atom_site_label_A
_geom_hbond_distance_DH
_geom_hbond_distance_HA
_geom_hbond_distance_DA
_geom_hbond_angle_DHA
_geom_hbond_site_symmetry_A
N2 H2N O5 0.88 2.02 2.794(9) 146.8 .
N3 H3N O4 0.88(3) 1.93(3) 2.803(3) 172(3) .
N4 H4N O2 0.81(2) 2.01(2) 2.757(3) 153(2) .
N6 H6N O3 0.881(18) 1.940(19) 2.807(3) 167.6(19) .
N8 H8N O1 0.82(2) 2.05(2) 2.807(3) 152(2) .

loop_
_geom_torsion_atom_site_label_1
_geom_torsion_atom_site_label_2
_geom_torsion_atom_site_label_3
_geom_torsion_atom_site_label_4
_geom_torsion
_geom_torsion_site_symmetry_1
_geom_torsion_site_symmetry_2
_geom_torsion_site_symmetry_3
_geom_torsion_site_symmetry_4
_geom_torsion_publ_flag
N8 Cu1 N1 C1 -4.8(2) . . . . ?
N4 Cu1 N1 C1 175.5(2) . . . . ?
N5 Cu1 N1 C1 -118(4) . . . . ?
N8 Cu1 N1 C3 168.0(2) . . . . ?
N4 Cu1 N1 C3 -11.7(2) . . . . ?
N5 Cu1 N1 C3 54(4) . . . . ?
N8 Cu1 N4 C4 -145(8) . . . . ?
N5 Cu1 N4 C4 -169.2(3) . . . . ?
N1 Cu1 N4 C4 9.8(3) . . . . ?
N8 Cu1 N5 C19 178.9(2) . . . . ?
N4 Cu1 N5 C19 -1.4(2) . . . . ?
N1 Cu1 N5 C19 -67(4) . . . . ?
N8 Cu1 N5 C21 -7.08(19) . . . . ?
N4 Cu1 N5 C21 172.62(19) . . . . ?
N1 Cu1 N5 C21 107(4) . . . . ?
N4 Cu1 N8 C22 -25(8) . . . . ?
N5 Cu1 N8 C22 -1.2(3) . . . . ?
N1 Cu1 N8 C22 179.8(3) . . . . ?
C3 N1 C1 O1 -179.1(2) . . . . ?
Cu1 N1 C1 O1 -5.1(4) . . . . ?
C3 N1 C1 C2 -0.2(3) . . . . ?
Cu1 N1 C1 C2 173.75(16) . . . . ?
C3 N2 C2 C13 -120.1(2) . . . . ?
C3 N2 C2 C7 116.9(2) . . . . ?
C3 N2 C2 C1 0.6(3) . . . . ?
O1 C1 C2 N2 178.7(2) . . . . ?
N1 C1 C2 N2 -0.3(3) . . . . ?
O1 C1 C2 C13 -63.5(3) . . . . ?
N1 C1 C2 C13 117.5(2) . . . . ?
O1 C1 C2 C7 60.4(3) . . . . ?
N1 C1 C2 C7 -118.6(2) . . . . ?
C2 N2 C3 N3 176.9(2) . . . . ?
C2 N2 C3 N1 -0.8(3) . . . . ?
C4 N3 C3 N2 -175.2(2) . . . . ?
C4 N3 C3 N1 2.4(4) . . . . ?
C1 N1 C3 N2 0.6(3) . . . . ?
Cu1 N1 C3 N2 -173.75(17) . . . . ?
C1 N1 C3 N3 -176.9(2) . . . . ?
Cu1 N1 C3 N3 8.7(3) . . . . ?
Cu1 N4 C4 N3 -3.1(4) . . . . ?
Cu1 N4 C4 C5 176.07(19) . . . . ?
C3 N3 C4 N4 -5.9(4) . . . . ?
C3 N3 C4 C5 174.9(2) . . . . ?
N4 C4 C5 C6 42.8(4) . . . . ?
N3 C4 C5 C6 -137.9(2) . . . . ?
N2 C2 C7 C12 168.5(2) . . . . ?
C13 C2 C7 C12 46.4(3) . . . . ?
C1 C2 C7 C12 -79.0(3) . . . . ?
N2 C2 C7 C8 -14.2(3) . . . . ?
C13 C2 C7 C8 -136.3(2) . . . . ?
C1 C2 C7 C8 98.3(3) . . . . ?
C12 C7 C8 C9 -1.1(4) . . . . ?
C2 C7 C8 C9 -178.4(2) . . . . ?
C7 C8 C9 C10 1.1(4) . . . . ?
C8 C9 C10 C11 -0.7(4) . . . . ?
C9 C10 C11 C12 0.4(4) . . . . ?
C8 C7 C12 C11 0.7(4) . . . . ?
C2 C7 C12 C11 178.1(2) . . . . ?
C10 C11 C12 C7 -0.4(4) . . . . ?
N2 C2 C13 C18 112.4(3) . . . . ?
C7 C2 C13 C18 -124.2(3) . . . . ?
C1 C2 C13 C18 -1.5(4) . . . . ?
N2 C2 C13 C14 -66.0(3) . . . . ?
C7 C2 C13 C14 57.4(3) . . . . ?
C1 C2 C13 C14 -179.9(2) . . . . ?
C18 C13 C14 C15 -0.5(4) . . . . ?
C2 C13 C14 C15 178.1(3) . . . . ?
C13 C14 C15 C16 0.5(4) . . . . ?
C14 C15 C16 C17 -0.3(4) . . . . ?
C15 C16 C17 C18 0.0(4) . . . . ?
C14 C13 C18 C17 0.2(4) . . . . ?
C2 C13 C18 C17 -178.2(2) . . . . ?
C16 C17 C18 C13 0.0(4) . . . . ?
C21 N5 C19 O2 177.2(2) . . . . ?
Cu1 N5 C19 O2 -8.1(4) . . . . ?
C21 N5 C19 C20 -2.0(3) . . . . ?
Cu1 N5 C19 C20 172.74(15) . . . . ?
C21 N6 C20 C25 120.0(2) . . . . ?
C21 N6 C20 C31 -111.7(2) . . . . ?
C21 N6 C20 C19 4.1(3) . . . . ?
O2 C19 C20 N6 179.6(2) . . . . ?
N5 C19 C20 N6 -1.1(2) . . . . ?
O2 C19 C20 C25 60.9(3) . . . . ?
N5 C19 C20 C25 -119.9(2) . . . . ?
O2 C19 C20 C31 -65.4(3) . . . . ?
N5 C19 C20 C31 113.8(2) . . . . ?
C22 N7 C21 N6 177.1(2) . . . . ?
C22 N7 C21 N5 -5.1(4) . . . . ?
C20 N6 C21 N7 172.3(2) . . . . ?
C20 N6 C21 N5 -5.9(3) . . . . ?
C19 N5 C21 N7 -173.1(3) . . . . ?
Cu1 N5 C21 N7 11.7(4) . . . . ?
C19 N5 C21 N6 4.8(3) . . . . ?
Cu1 N5 C21 N6 -170.47(15) . . . . ?
Cu1 N8 C22 N7 7.6(4) . . . . ?
Cu1 N8 C22 C23 -172.23(19) . . . . ?
C21 N7 C22 N8 -5.2(4) . . . . ?
C21 N7 C22 C23 174.7(2) . . . . ?
N8 C22 C23 C24 -130.7(3) . . . . ?
N7 C22 C23 C24 49.4(3) . . . . ?
N6 C20 C25 C26 -3.3(3) . . . . ?
C31 C20 C25 C26 -129.4(2) . . . . ?
C19 C20 C25 C26 106.2(3) . . . . ?
N6 C20 C25 C30 -179.2(2) . . . . ?
C31 C20 C25 C30 54.8(3) . . . . ?
C19 C20 C25 C30 -69.7(3) . . . . ?
C30 C25 C26 C27 -2.6(4) . . . . ?
C20 C25 C26 C27 -178.4(2) . . . . ?
C25 C26 C27 C28 0.8(4) . . . . ?
C26 C27 C28 C29 0.1(4) . . . . ?
C27 C28 C29 C30 0.8(4) . . . . ?
C28 C29 C30 C25 -2.6(4) . . . . ?
C26 C25 C30 C29 3.5(4) . . . . ?
C20 C25 C30 C29 179.4(2) . . . . ?
N6 C20 C31 C36 64.7(3) . . . . ?
C25 C20 C31 C36 -167.2(2) . . . . ?
C19 C20 C31 C36 -43.4(3) . . . . ?
N6 C20 C31 C32 -110.9(3) . . . . ?
C25 C20 C31 C32 17.1(3) . . . . ?
C19 C20 C31 C32 140.9(2) . . . . ?
C36 C31 C32 C33 0.5(4) . . . . ?
C20 C31 C32 C33 176.2(2) . . . . ?
C31 C32 C33 C34 -0.9(4) . . . . ?
C32 C33 C34 C35 0.6(4) . . . . ?
C33 C34 C35 C36 0.1(4) . . . . ?
C34 C35 C36 C31 -0.4(4) . . . . ?
C32 C31 C36 C35 0.1(4) . . . . ?
C20 C31 C36 C35 -175.7(2) . . . . ?
